data_7243217
loop_
_publ_author_name
'Theppitak, Chatphorn'
'Kielar, Filip'
'Dungkaew, Winya'
'Sukwattanasinitt, Mongkol'
'Kangkaew, Laongdao'
'Sahasithiwat, Somboon'
'Zenno, Hikaru'
'Hayami, Shinya'
'Chainok, Kittipong'

_publ_section_title
;
 The coordination chemistry of benzhydrazide with lanthanide(iii) ions:
 hydrothermal in situ ligand formation, structures, magnetic and
 photoluminescence sensing properties
;
_journal_issue 40
_journal_name_full 'RSC Advances'
_journal_page_first 24709
_journal_page_last 24721
_journal_paper_doi 10.1039/D1RA03106F
_journal_volume 11
_journal_year 2021
_chemical_formula_moiety 'C28 H25 N2 Nd O8, H2 O'
_chemical_formula_sum 'C28 H27 N2 Nd O9'
_chemical_formula_weight 679.75
_space_group_crystal_system monoclinic
_space_group_IT_number 14
_space_group_name_Hall '-P 2ybc'
_space_group_name_H-M_alt 'P 1 21/c 1'
_atom_sites_solution_hydrogens mixed
_atom_sites_solution_primary dual
_audit_creation_date 2021-02-21
_audit_creation_method
;
Olex2 1.3
(compiled 2020.11.12 svn.r5f609507 for OlexSys, GUI svn.r6272)
;
_audit_update_record
;
2021-02-21 deposited with the CCDC.	2021-07-08 downloaded from the CCDC.
;
_cell_angle_alpha 90
_cell_angle_beta 91.7130(10)
_cell_angle_gamma 90
_cell_formula_units_Z 4
_cell_length_a 14.5092(4)
_cell_length_b 19.8107(6)
_cell_length_c 9.9678(3)
_cell_measurement_reflns_used 9841
_cell_measurement_temperature 296
_cell_measurement_theta_max 27.64
_cell_measurement_theta_min 2.99
_cell_volume 2863.84(15)
_computing_molecular_graphics 'Olex2 1.3 (Dolomanov et al., 2009)'
_computing_publication_material 'Olex2 1.3 (Dolomanov et al., 2009)'
_computing_structure_refinement 'SHELXL 2018/3 (Sheldrick, 2015)'
_computing_structure_solution 'SHELXT 2014/4 (Sheldrick, 2014)'
_diffrn_ambient_temperature 296.0
_diffrn_detector 'Bruker PHOTON 200 area detector'
_diffrn_detector_area_resol_mean 7.39
_diffrn_detector_type 'PHOTON II area detector'
_diffrn_measured_fraction_theta_full 0.998
_diffrn_measured_fraction_theta_max 0.995
_diffrn_measurement_device 'four-circle KAPPA diffractometer'
_diffrn_measurement_device_type 'BRUKER D8 QUEST CMOS PHOTON II'
_diffrn_measurement_method '\f and \w scans'
_diffrn_radiation_collimation '0.5 mm'
_diffrn_radiation_monochromator graphite
_diffrn_radiation_probe x-ray
_diffrn_radiation_type MoK\a
_diffrn_radiation_wavelength 0.71073
_diffrn_radiation_xray_symbol K-L~3~
_diffrn_reflns_av_R_equivalents 0.0595
_diffrn_reflns_av_unetI/netI 0.0314
_diffrn_reflns_Laue_measured_fraction_full 0.998
_diffrn_reflns_Laue_measured_fraction_max 0.995
_diffrn_reflns_limit_h_max 19
_diffrn_reflns_limit_h_min -15
_diffrn_reflns_limit_k_max 26
_diffrn_reflns_limit_k_min -26
_diffrn_reflns_limit_l_max 13
_diffrn_reflns_limit_l_min -13
_diffrn_reflns_number 78177
_diffrn_reflns_point_group_measured_fraction_full 0.998
_diffrn_reflns_point_group_measured_fraction_max 0.995
_diffrn_reflns_theta_full 25.242
_diffrn_reflns_theta_max 28.361
_diffrn_reflns_theta_min 2.991
_diffrn_source 'sealed x-ray tube'
_diffrn_source_current 30.0
_diffrn_source_power 1.5
_diffrn_source_type Mo
_diffrn_source_voltage 50.0
_diffrn_standards_number 0
_exptl_absorpt_coefficient_mu 1.868
_exptl_absorpt_correction_T_max 0.7457
_exptl_absorpt_correction_T_min 0.6404
_exptl_absorpt_correction_type multi-scan
_exptl_absorpt_process_details
'SADABS-2014/4 (Bruker,2014/4) was used for absorption correction. wR2(int) was 0.0707 before and 0.0584 after correction. The Ratio of minimum to maximum transmission is 0.8588. The \l/2 correction factor is 0.00150.'
_exptl_crystal_colour colourless
_exptl_crystal_colour_primary colourless
_exptl_crystal_density_diffrn 1.577
_exptl_crystal_description plate
_exptl_crystal_F_000 1364
_exptl_crystal_size_max 0.3
_exptl_crystal_size_mid 0.24
_exptl_crystal_size_min 0.14
_refine_diff_density_max 0.458
_refine_diff_density_min -0.551
_refine_diff_density_rms 0.077
_refine_ls_extinction_method none
_refine_ls_goodness_of_fit_ref 1.034
_refine_ls_hydrogen_treatment mixed
_refine_ls_matrix_type full
_refine_ls_number_parameters 385
_refine_ls_number_reflns 7135
_refine_ls_number_restraints 8
_refine_ls_restrained_S_all 1.033
_refine_ls_R_factor_all 0.0509
_refine_ls_R_factor_gt 0.0296
_refine_ls_shift/su_max 0.003
_refine_ls_shift/su_mean 0.000
_refine_ls_structure_factor_coef Fsqd
_refine_ls_weighting_details 'w=1/[\s^2^(Fo^2^)+(0.0188P)^2^+1.7623P] where P=(Fo^2^+2Fc^2^)/3'
_refine_ls_weighting_scheme calc
_refine_ls_wR_factor_gt 0.0488
_refine_ls_wR_factor_ref 0.0536
_reflns_Friedel_coverage 0.000
_reflns_number_gt 5538
_reflns_number_total 7135
_reflns_threshold_expression 'I > 2\s(I)'
_cod_data_source_file d1ra03106f2.cif
_cod_data_source_block 7nd
_cod_database_code 7243217
_shelx_shelxl_version_number 2018/3
_shelx_space_group_comment
;
The symmetry employed for this shelxl refinement is uniquely defined
by the following loop, which should always be used as a source of
symmetry information in preference to the above space-group names.
They are only intended as comments.
;
_shelx_estimated_absorpt_t_max 0.780
_shelx_estimated_absorpt_t_min 0.604
_olex2_refinement_description
;
1. Restrained distances
 O8-H8A = O8-H8B
 0.84 with sigma of 0.01
2. Uiso/Uaniso restraints and constraints
O9A \\sim O9B: within 2A with sigma of 0.04 and sigma for terminal atoms of
0.08 within 2A
3. Others
 Sof(O9B)=Sof(H9BA)=Sof(H9BB)=1-FVAR(1)
 Sof(O9A)=Sof(H9AA)=Sof(H9AB)=FVAR(1)
4.a Free rotating group:
 O9A(H9AA,H9AB), O9B(H9BA,H9BB)
4.b Secondary CH2 refined with riding coordinates:
 N1(H1A,H1B)
4.c Aromatic/amide H refined with riding coordinates:
 N2(H2), C3(H3), C4(H4), C5(H5), C6(H6), C7(H7), C10(H10), C11(H11), C12(H12),
 C13(H13), C14(H14), C17(H17), C18(H18), C19(H19), C20(H20), C21(H21), C24(H24),
  C25(H25), C26(H26), C27(H27), C28(H28)
;
_olex2_submission_special_instructions 'No special instructions were received'

loop_
_space_group_symop_operation_xyz
'x, y, z'
'-x, y+1/2, -z+1/2'
'-x, -y, -z'
'x, -y-1/2, z-1/2'

loop_
_atom_site_label
_atom_site_type_symbol
_atom_site_fract_x
_atom_site_fract_y
_atom_site_fract_z
_atom_site_U_iso_or_equiv
_atom_site_adp_type
_atom_site_occupancy
_atom_site_site_symmetry_order
_atom_site_calc_flag
_atom_site_refinement_flags_posn
_atom_site_refinement_flags_adp
_atom_site_refinement_flags_occupancy
_atom_site_disorder_assembly
_atom_site_disorder_group
Nd1 Nd 0.59591(2) 0.74451(2) 0.57748(2) 0.02704(4) Uani 1 1 d . . . . .
O1 O 0.51478(12) 0.84656(8) 0.47582(16) 0.0390(4) Uani 1 1 d . . . . .
O2 O 0.69755(12) 0.73221(9) 0.76527(18) 0.0440(4) Uani 1 1 d . . . . .
O3 O 0.72039(12) 0.69585(9) 0.97237(17) 0.0421(4) Uani 1 1 d . . . . .
O4 O 0.49798(12) 0.70153(9) 0.40727(17) 0.0431(4) Uani 1 1 d . . . . .
O5 O 0.45892(12) 0.73514(9) 0.20206(18) 0.0455(4) Uani 1 1 d . . . . .
O6 O 0.68865(13) 0.65584(8) 0.48852(17) 0.0434(4) Uani 1 1 d . . . . .
O7 O 0.68119(18) 0.55898(11) 0.5963(3) 0.0809(8) Uani 1 1 d . . . . .
O8 O 0.54665(16) 0.63454(10) 0.6896(2) 0.0458(5) Uani 1 1 d D . . . .
H8A H 0.5898(16) 0.6079(13) 0.672(3) 0.065(11) Uiso 1 1 d D . . . .
H8B H 0.543(2) 0.6380(17) 0.7724(11) 0.073(11) Uiso 1 1 d D . . . .
O9A O 0.4651(13) 0.9501(7) 0.9044(15) 0.089(5) Uani 0.196(5) 1 d G U P A 1
H9AA H 0.412912 0.965516 0.878272 0.134 Uiso 0.196(5) 1 d G U P A 1
H9AB H 0.498560 0.984940 0.915631 0.134 Uiso 0.196(5) 1 d G U P A 1
O9B O 0.5578(3) 1.00710(16) 0.8715(3) 0.0784(12) Uani 0.804(5) 1 d G U P A 2
H9BA H 0.538725 1.047677 0.874835 0.118 Uiso 0.804(5) 1 d G U P A 2
H9BB H 0.590486 1.002189 0.942857 0.118 Uiso 0.804(5) 1 d G U P A 2
N1 N 0.61739(15) 0.86500(10) 0.6942(2) 0.0357(5) Uani 1 1 d . . . . .
H1A H 0.622954 0.859815 0.782763 0.043 Uiso 1 1 calc R U . . .
H1B H 0.668688 0.884331 0.666012 0.043 Uiso 1 1 calc R U . . .
N2 N 0.54133(15) 0.90676(10) 0.6629(2) 0.0375(5) Uani 1 1 d . . . . .
H2 H 0.527796 0.940277 0.713535 0.045 Uiso 1 1 calc R U . . .
C1 C 0.49122(17) 0.89288(12) 0.5532(2) 0.0340(5) Uani 1 1 d . . . . .
C2 C 0.40554(19) 0.93237(13) 0.5256(3) 0.0404(6) Uani 1 1 d . . . . .
C3 C 0.3698(2) 0.97720(15) 0.6161(4) 0.0638(9) Uani 1 1 d . . . . .
H3 H 0.400974 0.985484 0.697257 0.077 Uiso 1 1 calc R U . . .
C4 C 0.2877(3) 1.00977(18) 0.5862(4) 0.0826(12) Uani 1 1 d . . . . .
H4 H 0.263758 1.039834 0.647834 0.099 Uiso 1 1 calc R U . . .
C5 C 0.2415(3) 0.9984(2) 0.4680(4) 0.0816(12) Uani 1 1 d . . . . .
H5 H 0.186033 1.020500 0.448892 0.098 Uiso 1 1 calc R U . . .
C6 C 0.2765(3) 0.9548(2) 0.3779(4) 0.0884(13) Uani 1 1 d . . . . .
H6 H 0.245438 0.947579 0.296147 0.106 Uiso 1 1 calc R U . . .
C7 C 0.3580(2) 0.92110(19) 0.4067(3) 0.0674(10) Uani 1 1 d . . . . .
H7 H 0.380805 0.890536 0.345167 0.081 Uiso 1 1 calc R U . . .
C8 C 0.74755(16) 0.70685(11) 0.8563(2) 0.0302(5) Uani 1 1 d . . . . .
C9 C 0.84561(16) 0.69064(12) 0.8278(2) 0.0326(5) Uani 1 1 d . . . . .
C10 C 0.8828(2) 0.70804(15) 0.7064(3) 0.0516(7) Uani 1 1 d . . . . .
H10 H 0.845560 0.727323 0.639160 0.062 Uiso 1 1 calc R U . . .
C11 C 0.9748(3) 0.6968(2) 0.6850(4) 0.0767(11) Uani 1 1 d . . . . .
H11 H 0.999721 0.709391 0.603887 0.092 Uiso 1 1 calc R U . . .
C12 C 1.0295(2) 0.6675(2) 0.7817(5) 0.0845(13) Uani 1 1 d . . . . .
H12 H 1.091618 0.660276 0.766402 0.101 Uiso 1 1 calc R U . . .
C13 C 0.9933(2) 0.6484(2) 0.9015(4) 0.0775(11) Uani 1 1 d . . . . .
H13 H 1.030514 0.627592 0.966935 0.093 Uiso 1 1 calc R U . . .
C14 C 0.9014(2) 0.66034(16) 0.9242(3) 0.0538(7) Uani 1 1 d . . . . .
H14 H 0.876846 0.647753 1.005655 0.065 Uiso 1 1 calc R U . . .
C15 C 0.43924(17) 0.71206(12) 0.3145(2) 0.0331(5) Uani 1 1 d . . . . .
C16 C 0.34078(17) 0.69544(12) 0.3389(2) 0.0363(6) Uani 1 1 d . . . . .
C17 C 0.3129(2) 0.68203(17) 0.4673(3) 0.0599(9) Uani 1 1 d . . . . .
H17 H 0.355693 0.681765 0.538625 0.072 Uiso 1 1 calc R U . . .
C18 C 0.2208(3) 0.6690(2) 0.4895(4) 0.0833(13) Uani 1 1 d . . . . .
H18 H 0.201637 0.661213 0.576344 0.100 Uiso 1 1 calc R U . . .
C19 C 0.1588(3) 0.6674(2) 0.3858(5) 0.0848(12) Uani 1 1 d . . . . .
H19 H 0.097220 0.658364 0.401922 0.102 Uiso 1 1 calc R U . . .
C20 C 0.1854(2) 0.6789(2) 0.2579(4) 0.0804(11) Uani 1 1 d . . . . .
H20 H 0.142400 0.677044 0.186952 0.097 Uiso 1 1 calc R U . . .
C21 C 0.2770(2) 0.69352(17) 0.2340(3) 0.0583(8) Uani 1 1 d . . . . .
H21 H 0.295244 0.702015 0.146999 0.070 Uiso 1 1 calc R U . . .
C22 C 0.7181(2) 0.59736(13) 0.5161(3) 0.0420(6) Uani 1 1 d . . . . .
C23 C 0.80131(19) 0.57391(13) 0.4432(3) 0.0409(6) Uani 1 1 d . . . . .
C24 C 0.8449(2) 0.61572(15) 0.3550(3) 0.0495(7) Uani 1 1 d . . . . .
H24 H 0.822830 0.659262 0.340446 0.059 Uiso 1 1 calc R U . . .
C25 C 0.9211(2) 0.59368(19) 0.2880(3) 0.0635(9) Uani 1 1 d . . . . .
H25 H 0.950635 0.622385 0.229282 0.076 Uiso 1 1 calc R U . . .
C26 C 0.9532(2) 0.5289(2) 0.3085(4) 0.0748(11) Uani 1 1 d . . . . .
H26 H 1.003931 0.513451 0.262570 0.090 Uiso 1 1 calc R U . . .
C27 C 0.9102(3) 0.48734(19) 0.3964(4) 0.0742(11) Uani 1 1 d . . . . .
H27 H 0.932399 0.443843 0.410937 0.089 Uiso 1 1 calc R U . . .
C28 C 0.8346(2) 0.50908(15) 0.4635(3) 0.0568(8) Uani 1 1 d . . . . .
H28 H 0.805672 0.480272 0.522715 0.068 Uiso 1 1 calc R U . . .

loop_
_atom_site_aniso_label
_atom_site_aniso_U_11
_atom_site_aniso_U_22
_atom_site_aniso_U_33
_atom_site_aniso_U_23
_atom_site_aniso_U_13
_atom_site_aniso_U_12
Nd1 0.02739(6) 0.03300(7) 0.02086(6) -0.00098(5) 0.00285(4) 0.00076(6)
O1 0.0482(11) 0.0426(9) 0.0261(9) -0.0020(7) -0.0008(8) 0.0113(8)
O2 0.0390(10) 0.0508(10) 0.0414(10) -0.0018(8) -0.0111(8) 0.0073(8)
O3 0.0436(11) 0.0459(10) 0.0376(10) 0.0058(8) 0.0154(8) 0.0071(8)
O4 0.0368(10) 0.0606(12) 0.0318(10) -0.0112(8) -0.0021(8) -0.0035(9)
O5 0.0378(10) 0.0618(12) 0.0375(10) 0.0094(9) 0.0131(8) 0.0014(9)
O6 0.0558(12) 0.0370(9) 0.0379(10) 0.0029(8) 0.0082(9) 0.0146(8)
O7 0.0928(19) 0.0538(13) 0.0984(19) 0.0337(13) 0.0434(16) 0.0219(12)
O8 0.0571(14) 0.0481(11) 0.0327(11) 0.0023(9) 0.0113(10) -0.0073(10)
O9A 0.137(14) 0.070(9) 0.061(9) -0.014(7) 0.008(9) 0.013(8)
O9B 0.118(3) 0.0599(19) 0.056(2) -0.0094(15) -0.0124(18) 0.0213(19)
N1 0.0390(13) 0.0416(11) 0.0263(10) 0.0013(8) -0.0008(9) 0.0042(9)
N2 0.0464(13) 0.0360(11) 0.0301(11) -0.0023(9) -0.0010(10) 0.0121(9)
C1 0.0381(14) 0.0359(12) 0.0282(12) 0.0067(10) 0.0037(11) 0.0036(11)
C2 0.0428(16) 0.0418(14) 0.0368(14) 0.0077(11) 0.0029(12) 0.0078(12)
C3 0.065(2) 0.0549(18) 0.071(2) -0.0152(16) -0.0099(18) 0.0217(16)
C4 0.072(3) 0.069(2) 0.106(3) -0.021(2) -0.007(2) 0.037(2)
C5 0.062(2) 0.086(3) 0.097(3) 0.011(2) -0.012(2) 0.035(2)
C6 0.069(3) 0.131(4) 0.064(2) 0.003(2) -0.022(2) 0.034(3)
C7 0.059(2) 0.100(3) 0.0433(18) -0.0017(17) -0.0080(15) 0.0278(19)
C8 0.0319(13) 0.0265(11) 0.0323(13) -0.0040(9) 0.0003(10) 0.0007(9)
C9 0.0298(13) 0.0357(12) 0.0327(13) -0.0056(10) 0.0056(10) 0.0018(10)
C10 0.0488(18) 0.0652(19) 0.0416(16) -0.0004(14) 0.0139(14) 0.0045(15)
C11 0.058(2) 0.100(3) 0.075(3) -0.005(2) 0.040(2) -0.001(2)
C12 0.037(2) 0.107(3) 0.110(3) -0.027(3) 0.020(2) 0.014(2)
C13 0.046(2) 0.099(3) 0.087(3) -0.004(2) -0.0073(19) 0.0308(19)
C14 0.0424(17) 0.0714(19) 0.0476(17) 0.0020(16) 0.0015(13) 0.0160(15)
C15 0.0324(13) 0.0361(13) 0.0312(13) -0.0062(10) 0.0069(11) -0.0019(10)
C16 0.0331(14) 0.0398(13) 0.0363(14) -0.0029(11) 0.0082(11) -0.0048(11)
C17 0.0532(19) 0.085(2) 0.0426(17) -0.0054(16) 0.0163(15) -0.0227(17)
C18 0.066(3) 0.115(3) 0.071(3) -0.015(2) 0.038(2) -0.039(2)
C19 0.039(2) 0.103(3) 0.114(4) -0.018(3) 0.022(2) -0.022(2)
C20 0.039(2) 0.114(3) 0.088(3) 0.000(2) -0.0110(19) -0.0082(19)
C21 0.0397(17) 0.082(2) 0.0531(18) 0.0066(16) -0.0040(14) -0.0056(16)
C22 0.0488(17) 0.0402(14) 0.0366(14) 0.0000(11) -0.0038(12) 0.0056(12)
C23 0.0437(16) 0.0407(14) 0.0378(14) -0.0064(11) -0.0093(12) 0.0094(12)
C24 0.0461(17) 0.0537(17) 0.0484(17) -0.0001(13) -0.0038(14) 0.0090(14)
C25 0.0475(19) 0.091(3) 0.052(2) -0.0022(17) 0.0011(15) 0.0081(18)
C26 0.049(2) 0.108(3) 0.067(2) -0.024(2) -0.0053(18) 0.030(2)
C27 0.071(3) 0.067(2) 0.084(3) -0.012(2) -0.009(2) 0.0337(19)
C28 0.060(2) 0.0464(16) 0.064(2) -0.0043(14) -0.0076(16) 0.0153(15)

loop_
_atom_type_symbol
_atom_type_description
_atom_type_scat_dispersion_real
_atom_type_scat_dispersion_imag
_atom_type_scat_source
C C 0.0033 0.0016 'International Tables Vol C Tables 4.2.6.8 and 6.1.1.4'
H H 0.0000 0.0000 'International Tables Vol C Tables 4.2.6.8 and 6.1.1.4'
N N 0.0061 0.0033 'International Tables Vol C Tables 4.2.6.8 and 6.1.1.4'
Nd Nd -0.1943 3.0179 'International Tables Vol C Tables 4.2.6.8 and 6.1.1.4'
O O 0.0106 0.0060 'International Tables Vol C Tables 4.2.6.8 and 6.1.1.4'

loop_
_geom_angle_atom_site_label_1
_geom_angle_atom_site_label_2
_geom_angle_atom_site_label_3
_geom_angle
_geom_angle_site_symmetry_1
_geom_angle_site_symmetry_3
_geom_angle_publ_flag
O1 Nd1 O8 136.11(7) . . ?
O1 Nd1 N1 60.52(6) . . ?
O2 Nd1 O1 132.12(6) . . ?
O2 Nd1 O3 86.39(6) . 4_575 ?
O2 Nd1 O5 96.55(6) . 4_576 ?
O2 Nd1 O6 82.73(6) . . ?
O2 Nd1 O8 75.05(7) . . ?
O2 Nd1 N1 71.62(6) . . ?
O3 Nd1 O1 77.37(6) 4_575 . ?
O3 Nd1 O8 145.62(7) 4_575 . ?
O3 Nd1 N1 70.95(6) 4_575 . ?
O4 Nd1 O1 74.68(6) . . ?
O4 Nd1 O2 152.69(7) . . ?
O4 Nd1 O3 107.95(6) . 4_575 ?
O4 Nd1 O5 86.69(6) . 4_576 ?
O4 Nd1 O6 78.51(6) . . ?
O4 Nd1 O8 80.54(7) . . ?
O4 Nd1 N1 134.55(6) . . ?
O5 Nd1 O1 72.08(6) 4_576 . ?
O5 Nd1 O3 141.13(6) 4_576 4_575 ?
O5 Nd1 O8 70.85(7) 4_576 . ?
O5 Nd1 N1 73.33(6) 4_576 . ?
O6 Nd1 O1 134.03(5) . . ?
O6 Nd1 O3 76.33(6) . 4_575 ?
O6 Nd1 O5 142.54(6) . 4_576 ?
O6 Nd1 O8 72.86(6) . . ?
O6 Nd1 N1 139.15(7) . . ?
O8 Nd1 N1 126.95(6) . . ?
C1 O1 Nd1 118.03(14) . . ?
C8 O2 Nd1 162.22(16) . . ?
C8 O3 Nd1 125.02(15) . 4_576 ?
C15 O4 Nd1 148.99(17) . . ?
C15 O5 Nd1 137.45(17) . 4_575 ?
C22 O6 Nd1 141.42(17) . . ?
Nd1 O8 H8A 103(2) . . ?
Nd1 O8 H8B 113(2) . . ?
H8A O8 H8B 109(3) . . ?
H9AA O9A H9AB 104.3 . . ?
H9BA O9B H9BB 104.5 . . ?
Nd1 N1 H1A 109.6 . . ?
Nd1 N1 H1B 109.6 . . ?
H1A N1 H1B 108.1 . . ?
N2 N1 Nd1 110.41(14) . . ?
N2 N1 H1A 109.6 . . ?
N2 N1 H1B 109.6 . . ?
N1 N2 H2 121.0 . . ?
C1 N2 N1 117.9(2) . . ?
C1 N2 H2 121.0 . . ?
O1 C1 N2 120.5(2) . . ?
O1 C1 C2 120.9(2) . . ?
N2 C1 C2 118.6(2) . . ?
C3 C2 C1 123.2(3) . . ?
C7 C2 C1 118.0(2) . . ?
C7 C2 C3 118.7(3) . . ?
C2 C3 H3 120.0 . . ?
C2 C3 C4 120.0(3) . . ?
C4 C3 H3 120.0 . . ?
C3 C4 H4 119.6 . . ?
C5 C4 C3 120.7(3) . . ?
C5 C4 H4 119.6 . . ?
C4 C5 H5 120.2 . . ?
C6 C5 C4 119.7(3) . . ?
C6 C5 H5 120.2 . . ?
C5 C6 H6 119.8 . . ?
C5 C6 C7 120.4(4) . . ?
C7 C6 H6 119.8 . . ?
C2 C7 C6 120.4(3) . . ?
C2 C7 H7 119.8 . . ?
C6 C7 H7 119.8 . . ?
O2 C8 O3 123.3(2) . . ?
O2 C8 C9 119.0(2) . . ?
O3 C8 C9 117.7(2) . . ?
C10 C9 C8 120.7(2) . . ?
C14 C9 C8 120.3(2) . . ?
C14 C9 C10 118.9(3) . . ?
C9 C10 H10 120.0 . . ?
C11 C10 C9 120.0(3) . . ?
C11 C10 H10 120.0 . . ?
C10 C11 H11 119.7 . . ?
C12 C11 C10 120.5(3) . . ?
C12 C11 H11 119.7 . . ?
C11 C12 H12 119.9 . . ?
C11 C12 C13 120.3(3) . . ?
C13 C12 H12 119.9 . . ?
C12 C13 H13 120.3 . . ?
C12 C13 C14 119.5(3) . . ?
C14 C13 H13 120.3 . . ?
C9 C14 C13 120.8(3) . . ?
C9 C14 H14 119.6 . . ?
C13 C14 H14 119.6 . . ?
O4 C15 C16 118.4(2) . . ?
O5 C15 O4 123.5(2) . . ?
O5 C15 C16 118.1(2) . . ?
C17 C16 C15 120.1(2) . . ?
C21 C16 C15 120.5(2) . . ?
C21 C16 C17 119.3(3) . . ?
C16 C17 H17 120.2 . . ?
C16 C17 C18 119.7(3) . . ?
C18 C17 H17 120.2 . . ?
C17 C18 H18 119.8 . . ?
C19 C18 C17 120.4(3) . . ?
C19 C18 H18 119.8 . . ?
C18 C19 H19 119.6 . . ?
C18 C19 C20 120.7(3) . . ?
C20 C19 H19 119.6 . . ?
C19 C20 H20 120.2 . . ?
C19 C20 C21 119.7(3) . . ?
C21 C20 H20 120.2 . . ?
C16 C21 C20 120.1(3) . . ?
C16 C21 H21 120.0 . . ?
C20 C21 H21 120.0 . . ?
O6 C22 C23 116.8(2) . . ?
O7 C22 O6 123.7(3) . . ?
O7 C22 C23 119.5(2) . . ?
C24 C23 C22 121.0(2) . . ?
C24 C23 C28 119.1(3) . . ?
C28 C23 C22 119.9(3) . . ?
C23 C24 H24 119.7 . . ?
C23 C24 C25 120.6(3) . . ?
C25 C24 H24 119.7 . . ?
C24 C25 H25 120.2 . . ?
C26 C25 C24 119.7(3) . . ?
C26 C25 H25 120.2 . . ?
C25 C26 H26 120.1 . . ?
C27 C26 C25 119.8(3) . . ?
C27 C26 H26 120.1 . . ?
C26 C27 H27 119.6 . . ?
C26 C27 C28 120.8(3) . . ?
C28 C27 H27 119.6 . . ?
C23 C28 H28 120.0 . . ?
C27 C28 C23 120.0(3) . . ?
C27 C28 H28 120.0 . . ?

loop_
_geom_bond_atom_site_label_1
_geom_bond_atom_site_label_2
_geom_bond_distance
_geom_bond_site_symmetry_2
_geom_bond_publ_flag
Nd1 O1 2.5355(16) . ?
Nd1 O2 2.3607(17) . ?
Nd1 O3 2.4227(17) 4_575 ?
Nd1 O4 2.3406(17) . ?
Nd1 O5 2.4088(17) 4_576 ?
Nd1 O6 2.3987(16) . ?
Nd1 O8 2.5600(19) . ?
Nd1 N1 2.670(2) . ?
O1 C1 1.253(3) . ?
O2 C8 1.250(3) . ?
O3 C8 1.253(3) . ?
O4 C15 1.256(3) . ?
O5 C15 1.251(3) . ?
O6 C22 1.262(3) . ?
O7 C22 1.237(3) . ?
O8 H8A 0.843(10) . ?
O8 H8B 0.831(10) . ?
O9A H9AA 0.8506 . ?
O9A H9AB 0.8498 . ?
O9B H9BA 0.8510 . ?
O9B H9BB 0.8484 . ?
N1 H1A 0.8900 . ?
N1 H1B 0.8900 . ?
N1 N2 1.407(3) . ?
N2 H2 0.8600 . ?
N2 C1 1.324(3) . ?
C1 C2 1.487(3) . ?
C2 C3 1.378(4) . ?
C2 C7 1.371(4) . ?
C3 H3 0.9300 . ?
C3 C4 1.379(4) . ?
C4 H4 0.9300 . ?
C4 C5 1.357(5) . ?
C5 H5 0.9300 . ?
C5 C6 1.356(5) . ?
C6 H6 0.9300 . ?
C6 C7 1.381(5) . ?
C7 H7 0.9300 . ?
C8 C9 1.494(3) . ?
C9 C10 1.384(4) . ?
C9 C14 1.375(4) . ?
C10 H10 0.9300 . ?
C10 C11 1.376(4) . ?
C11 H11 0.9300 . ?
C11 C12 1.360(5) . ?
C12 H12 0.9300 . ?
C12 C13 1.372(5) . ?
C13 H13 0.9300 . ?
C13 C14 1.381(4) . ?
C14 H14 0.9300 . ?
C15 C16 1.493(3) . ?
C16 C17 1.380(4) . ?
C16 C21 1.376(4) . ?
C17 H17 0.9300 . ?
C17 C18 1.384(4) . ?
C18 H18 0.9300 . ?
C18 C19 1.350(5) . ?
C19 H19 0.9300 . ?
C19 C20 1.363(5) . ?
C20 H20 0.9300 . ?
C20 C21 1.387(4) . ?
C21 H21 0.9300 . ?
C22 C23 1.501(4) . ?
C23 C24 1.376(4) . ?
C23 C28 1.385(4) . ?
C24 H24 0.9300 . ?
C24 C25 1.379(4) . ?
C25 H25 0.9300 . ?
C25 C26 1.379(5) . ?
C26 H26 0.9300 . ?
C26 C27 1.367(5) . ?
C27 H27 0.9300 . ?
C27 C28 1.370(5) . ?
C28 H28 0.9300 . ?

loop_
_geom_hbond_atom_site_label_D
_geom_hbond_atom_site_label_H
_geom_hbond_atom_site_label_A
_geom_hbond_distance_DH
_geom_hbond_distance_HA
_geom_hbond_distance_DA
_geom_hbond_angle_DHA
_geom_hbond_site_symmetry_A
_geom_hbond_publ_flag
O8 H8A O7 0.843(10) 1.822(12) 2.650(3) 167(3) . yes
O8 H8B O1 0.831(10) 2.103(11) 2.928(3) 172(3) 4_576 yes
O9A H9AA O7 0.85 2.32 3.027(15) 140.9 2_656 yes
O9A H9AB O9A 0.85 2.26 2.91(3) 133.4 3_677 yes
O9B H9BA O8 0.85 2.20 2.998(4) 155.0 2_656 yes
O9B H9BB O7 0.85 2.33 3.115(4) 154.3 4_576 yes
N1 H1A O4 0.89 2.54 3.077(3) 119.7 4_576 yes
N1 H1A O6 0.89 2.26 3.109(3) 160.1 4_576 yes
N2 H2 O9A 0.86 2.14 2.812(15) 134.5 . yes
N2 H2 O9B 0.86 2.09 2.881(3) 152.1 . yes

loop_
_geom_torsion_atom_site_label_1
_geom_torsion_atom_site_label_2
_geom_torsion_atom_site_label_3
_geom_torsion_atom_site_label_4
_geom_torsion
_geom_torsion_site_symmetry_1
_geom_torsion_site_symmetry_2
_geom_torsion_site_symmetry_3
_geom_torsion_site_symmetry_4
_geom_torsion_publ_flag
Nd1 O1 C1 N2 32.7(3) . . . . ?
Nd1 O1 C1 C2 -145.92(18) . . . . ?
Nd1 O2 C8 O3 -94.9(6) . . . . ?
Nd1 O2 C8 C9 87.1(6) . . . . ?
Nd1 O3 C8 O2 -24.9(3) 4_576 . . . ?
Nd1 O3 C8 C9 153.09(15) 4_576 . . . ?
Nd1 O4 C15 O5 75.6(4) . . . . ?
Nd1 O4 C15 C16 -105.1(3) . . . . ?
Nd1 O5 C15 O4 11.9(4) 4_575 . . . ?
Nd1 O5 C15 C16 -167.32(17) 4_575 . . . ?
Nd1 O6 C22 O7 22.1(5) . . . . ?
Nd1 O6 C22 C23 -159.46(19) . . . . ?
Nd1 N1 N2 C1 -22.8(2) . . . . ?
O1 C1 C2 C3 170.7(3) . . . . ?
O1 C1 C2 C7 -6.2(4) . . . . ?
O2 C8 C9 C10 4.9(4) . . . . ?
O2 C8 C9 C14 -177.5(2) . . . . ?
O3 C8 C9 C10 -173.2(2) . . . . ?
O3 C8 C9 C14 4.4(3) . . . . ?
O4 C15 C16 C17 12.8(4) . . . . ?
O4 C15 C16 C21 -167.4(3) . . . . ?
O5 C15 C16 C17 -167.9(3) . . . . ?
O5 C15 C16 C21 11.9(4) . . . . ?
O6 C22 C23 C24 2.6(4) . . . . ?
O6 C22 C23 C28 -176.8(3) . . . . ?
O7 C22 C23 C24 -178.9(3) . . . . ?
O7 C22 C23 C28 1.7(4) . . . . ?
N1 N2 C1 O1 -4.4(3) . . . . ?
N1 N2 C1 C2 174.2(2) . . . . ?
N2 C1 C2 C3 -7.9(4) . . . . ?
N2 C1 C2 C7 175.1(3) . . . . ?
C1 C2 C3 C4 -177.0(3) . . . . ?
C1 C2 C7 C6 178.0(3) . . . . ?
C2 C3 C4 C5 -0.3(6) . . . . ?
C3 C2 C7 C6 0.9(5) . . . . ?
C3 C4 C5 C6 -0.3(7) . . . . ?
C4 C5 C6 C7 1.1(7) . . . . ?
C5 C6 C7 C2 -1.4(6) . . . . ?
C7 C2 C3 C4 0.0(5) . . . . ?
C8 C9 C10 C11 175.7(3) . . . . ?
C8 C9 C14 C13 -176.6(3) . . . . ?
C9 C10 C11 C12 1.3(6) . . . . ?
C10 C9 C14 C13 1.1(5) . . . . ?
C10 C11 C12 C13 0.3(6) . . . . ?
C11 C12 C13 C14 -1.2(6) . . . . ?
C12 C13 C14 C9 0.5(6) . . . . ?
C14 C9 C10 C11 -1.9(4) . . . . ?
C15 C16 C17 C18 177.8(3) . . . . ?
C15 C16 C21 C20 -179.1(3) . . . . ?
C16 C17 C18 C19 1.9(6) . . . . ?
C17 C16 C21 C20 0.7(5) . . . . ?
C17 C18 C19 C20 -0.3(7) . . . . ?
C18 C19 C20 C21 -1.0(7) . . . . ?
C19 C20 C21 C16 0.9(6) . . . . ?
C21 C16 C17 C18 -2.0(5) . . . . ?
C22 C23 C24 C25 -179.7(3) . . . . ?
C22 C23 C28 C27 179.5(3) . . . . ?
C23 C24 C25 C26 0.7(5) . . . . ?
C24 C23 C28 C27 0.2(5) . . . . ?
C24 C25 C26 C27 -1.0(5) . . . . ?
C25 C26 C27 C28 0.8(6) . . . . ?
C26 C27 C28 C23 -0.4(5) . . . . ?
C28 C23 C24 C25 -0.3(4) . . . . ?
